data_7063375
loop_
_publ_author_name
'Amoiridis, Angelos'
'Papanikolaou, Michael'
'Drouza, Chryssoula'
'Kabanos, Themistoklis A.'
'Keramidas, Anastasios D.'

_publ_section_title
;
 Spectroscopically labelled hydroxylamino-triazine (BHT) siderophores
 toward the quantification of iron(iii), vanadium(v) and uranium(vi) hard
 metal ions
;
_journal_issue 34
_journal_name_full 'New Journal of Chemistry'
_journal_page_first 14884
_journal_page_last 14895
_journal_paper_doi 10.1039/D4NJ02645D
_journal_volume 48
_journal_year 2024
_chemical_formula_moiety 'C68 H56 N24 O14 U3, 2(C24 H20 P), 2(C2.998 H6.998 N O)'
_chemical_formula_sum 'C122 H110 N26 O16 P2 U3'
_chemical_formula_weight 2972.38
_space_group_crystal_system triclinic
_space_group_IT_number 2
_space_group_name_Hall '-P 1'
_space_group_name_H-M_alt 'P -1'
_atom_sites_solution_hydrogens geom
_atom_sites_solution_primary dual
_audit_creation_date 2024-04-04
_audit_creation_method
;
Olex2 1.5
(compiled 2021.12.09 svn.r5202d8cf for OlexSys, GUI svn.r6439)
;
_audit_update_record
;
2024-06-05 deposited with the CCDC.	2024-07-30 downloaded from the CCDC.
;
_cell_angle_alpha 99.7750(10)
_cell_angle_beta 103.0330(10)
_cell_angle_gamma 106.2090(10)
_cell_formula_units_Z 1
_cell_length_a 13.5096(2)
_cell_length_b 13.6013(2)
_cell_length_c 17.1971(2)
_cell_measurement_reflns_used 24811
_cell_measurement_temperature 149.98(10)
_cell_measurement_theta_max 76.3600
_cell_measurement_theta_min 2.7060
_cell_volume 2863.23(7)
_computing_cell_refinement 'CrysAlisPro 1.171.43.104a (Rigaku OD, 2023)'
_computing_data_collection 'CrysAlisPro system (CCD 43.104a 64-bit (release 22-12-2023))'
_computing_data_reduction 'CrysAlisPro 1.171.43.104a (Rigaku OD, 2023)'
_computing_molecular_graphics 'Olex2 1.5 (Dolomanov et al., 2009)'
_computing_publication_material 'Olex2 1.5 (Dolomanov et al., 2009)'
_computing_structure_refinement 'SHELXL 2018/3 (Sheldrick, 2015)'
_computing_structure_solution 'SHELXT 2018/2 (Sheldrick, 2018)'
_diffrn_ambient_environment N~2~
_diffrn_ambient_temperature 149.98(10)
_diffrn_detector 'Hybrid Pixel Array Detector'
_diffrn_detector_area_resol_mean 10.0000
_diffrn_detector_type HyPix
_diffrn_measured_fraction_theta_full 0.999
_diffrn_measured_fraction_theta_max 0.960
_diffrn_measurement_details
;
List of Runs (angles in degrees, time in seconds):

  # Type    Start    End  Width  t~exp~   \w     \q     \k     \f   Frames
#--------------------------------------------------------------------------
  1  \w    -66.00  27.00   0.50    0.38    --  -46.44  92.00 176.00  186
  2  \w    -23.00  71.00   0.50    0.38    --   46.44 -92.00  63.00  188
  3  \w    -79.00 -53.00   0.50    1.52    -- -106.00  92.00 176.00   52
  4  \w   -125.00 -80.00   0.50    1.52    -- -106.00 -92.00  63.00   90
  5  \w     36.00 101.00   0.50    1.52    --  107.98 -92.00  63.00  130
  6  \w     98.00 148.00   0.50    1.52    --  107.98  92.00 176.00  100
  7  \w    -74.00 -37.00   0.50    0.38    --  -46.44 -38.00  30.00   74
  8  \w   -105.00 -78.00   0.50    0.38    --  -46.44 -38.00  30.00   54
  9  \w     14.00  69.00   0.50    0.38    --   46.44-125.00  60.00  110
 10  \w     34.00 107.00   0.50    0.38    --   46.44  77.00-120.00  146
 11  \w     -8.00  30.00   0.50    0.38    --   46.44 -19.00-120.00   76
 12  \w    -23.00  60.00   0.50    0.38    --   46.44 -57.00 120.00  166
 13  \w    -29.00   4.00   0.50    0.38    --   46.44 -19.00-180.00   66
 14  \w    -71.00 -39.00   0.50    1.52    -- -106.00  61.00 120.00   64
 15  \w    -67.00 -34.00   0.50    1.52    -- -106.00  61.00   0.00   66
 16  \w   -132.00 -34.00   0.50    1.52    -- -106.00 154.00  67.67  196
 17  \w   -129.00 -50.00   0.50    1.52    -- -106.00 150.00 115.58  158
 18  \w   -170.00 -91.00   0.50    1.52    -- -106.00 -30.00  90.00  158
 19  \w    -71.00 -33.00   0.50    1.52    -- -106.00  61.00  30.00   76
 20  \w    -83.00 -57.00   0.50    1.52    -- -106.00 148.00-134.30   52
 21  \w   -175.00 -92.00   0.50    1.52    -- -106.00 -45.00   0.00  166
 22  \w   -103.00 -41.00   0.50    1.52    -- -106.00 125.00-180.00  124
 23  \w   -176.00 -91.00   0.50    1.52    -- -106.00 -61.00 150.00  170
 24  \w   -170.00-142.00   0.50    1.52    -- -106.00 -95.00-150.00   56
 25  \w   -125.00 -83.00   0.50    1.52    -- -106.00 -95.00-150.00   84
 26  \w   -128.00-103.00   0.50    1.52    -- -106.00 148.00-134.30   50
 27  \w   -107.00 -71.00   0.50    1.52    -- -106.00 108.00  41.73   72
 28  \w     39.00 105.00   0.50    1.52    --  107.98 -95.00 -60.00  132
 29  \w     59.00  84.00   0.50    1.52    --  107.98 -77.00 150.00   50
 30  \w    144.00 177.00   0.50    1.52    --  107.98  30.00-150.00   66
 31  \w     93.00 130.00   0.50    1.52    --  107.98  30.00-150.00   74
 32  \w     43.00 111.00   0.50    1.52    --  107.98-125.00 -60.00  136
 33  \w     42.00  70.00   0.50    1.52    --  107.98 -61.00-150.00   56
 34  \w     80.00 105.00   0.50    1.52    --  107.98 -95.00 -30.00   50
 35  \w     70.00  96.00   0.50    1.52    --  107.98 -77.00  60.00   52
 36  \w     40.00  66.00   0.50    1.52    --  107.98 -77.00  60.00   52
 37  \w     44.00  94.00   0.50    1.52    --  107.98 -95.00  30.00  100
 38  \w    108.00 156.00   0.50    1.52    --  107.98  45.00 -90.00   96
 39  \w     35.00  69.00   0.50    1.52    --  107.98 -61.00 -60.00   68
;
_diffrn_measurement_device 'four-circle diffractometer'
_diffrn_measurement_device_type 'XtaLAB Synergy, Single source at home/near, HyPix'
_diffrn_measurement_method '\w scans'
_diffrn_orient_matrix_type 'CrysAlisPro convention (1999,Acta A55,543-557)'
_diffrn_orient_matrix_UB_11 -0.0867872000
_diffrn_orient_matrix_UB_12 0.0029729000
_diffrn_orient_matrix_UB_13 0.0442371000
_diffrn_orient_matrix_UB_21 -0.0865479000
_diffrn_orient_matrix_UB_22 -0.0806563000
_diffrn_orient_matrix_UB_23 -0.0755472000
_diffrn_orient_matrix_UB_31 0.0189588000
_diffrn_orient_matrix_UB_32 -0.0911959000
_diffrn_orient_matrix_UB_33 0.0367214000
_diffrn_radiation_monochromator mirror
_diffrn_radiation_probe x-ray
_diffrn_radiation_type 'Cu K\a'
_diffrn_radiation_wavelength 1.54184
_diffrn_reflns_av_R_equivalents 0.0404
_diffrn_reflns_av_unetI/netI 0.0392
_diffrn_reflns_Laue_measured_fraction_full 0.999
_diffrn_reflns_Laue_measured_fraction_max 0.960
_diffrn_reflns_limit_h_max 16
_diffrn_reflns_limit_h_min -17
_diffrn_reflns_limit_k_max 14
_diffrn_reflns_limit_k_min -16
_diffrn_reflns_limit_l_max 21
_diffrn_reflns_limit_l_min -21
_diffrn_reflns_number 37937
_diffrn_reflns_point_group_measured_fraction_full 0.999
_diffrn_reflns_point_group_measured_fraction_max 0.960
_diffrn_reflns_theta_full 67.684
_diffrn_reflns_theta_max 77.255
_diffrn_reflns_theta_min 2.723
_diffrn_source 'micro-focus sealed X-ray tube'
_diffrn_source_type 'PhotonJet (Cu) X-ray Source'
_exptl_absorpt_coefficient_mu 12.719
_exptl_absorpt_correction_T_max 0.694
_exptl_absorpt_correction_T_min 0.549
_exptl_absorpt_correction_type gaussian
_exptl_absorpt_process_details
;
CrysAlisPro 1.171.43.104a (Rigaku Oxford Diffraction, 2023)
Numerical absorption correction based on gaussian integration over
a multifaceted crystal model
Empirical absorption correction using spherical harmonics,
implemented in SCALE3 ABSPACK scaling algorithm.
;
_exptl_crystal_colour 'metallic dark brown'
_exptl_crystal_density_diffrn 1.724
_exptl_crystal_description block
_exptl_crystal_F_000 1458
_exptl_crystal_size_max 0.08
_exptl_crystal_size_mid 0.05
_exptl_crystal_size_min 0.05
_refine_diff_density_max 2.115
_refine_diff_density_min -1.813
_refine_diff_density_rms 0.121
_refine_ls_extinction_method none
_refine_ls_goodness_of_fit_ref 1.057
_refine_ls_hydrogen_treatment constr
_refine_ls_matrix_type full
_refine_ls_number_parameters 797
_refine_ls_number_reflns 11683
_refine_ls_number_restraints 0
_refine_ls_restrained_S_all 1.057
_refine_ls_R_factor_all 0.0349
_refine_ls_R_factor_gt 0.0315
_refine_ls_shift/su_max 0.002
_refine_ls_shift/su_mean 0.000
_refine_ls_structure_factor_coef Fsqd
_refine_ls_weighting_details 'w=1/[\s^2^(Fo^2^)+(0.0248P)^2^+9.2283P] where P=(Fo^2^+2Fc^2^)/3'
_refine_ls_weighting_scheme calc
_refine_ls_wR_factor_gt 0.0751
_refine_ls_wR_factor_ref 0.0767
_reflns_Friedel_coverage 0.000
_reflns_number_gt 10645
_reflns_number_total 11683
_reflns_threshold_expression 'I > 2\s(I)'
_cod_data_source_file d4nj02645d2.cif
_cod_data_source_block 4cbht3u
_cod_depositor_comments 'Adding full bibliography for 7063372--7063376.cif.'
_cod_database_code 7063375
_shelx_shelxl_version_number 2018/3
_chemical_oxdiff_formula 'C122 H112 N26 O16 P2 U3'
_shelx_space_group_comment
;
The symmetry employed for this shelxl refinement is uniquely defined
by the following loop, which should always be used as a source of
symmetry information in preference to the above space-group names.
They are only intended as comments.
;
_shelx_estimated_absorpt_t_max 0.569
_shelx_estimated_absorpt_t_min 0.429
_olex2_refinement_description
;
1. Fixed Uiso
 At 1.2 times of:
  All C(H) groups
 At 1.5 times of:
  All C(H,H,H) groups
2. Others
 Fixed Sof: C1B(0.555) H1BA(0.555) H1BB(0.555) H1BC(0.555) C1A(0.445)
 H1AA(0.445) H1AB(0.445) H1AC(0.445) C19(0.40905) H1(0.409) O2B(0.5) O2A(0.5)
 C18(0.589) H4(0.589)
3.a Aromatic/amide H refined with riding coordinates:
 C16'(H16'), C00Y(H00Y), C14'(H14'), C013(H013), C10(H10), C015(H015),
 C13(H13), C01A(H01F), C7(H7), C15'(H15'), C01E(H01I), C01F(H01J), C8(H8),
 C16(H16), C01J(H01K), C01K(H01N), C14(H14), C13'(H13'), C01O(H01O), C01P(H01P),
  C9'(H9'), C7'(H7'), C01W(H01W), C01Y(H01Y), C01Z(H01Z), C9(H9), C10'(H10'),
 C8'(H8'), C15(H15), C024(H024), C025(H025), C026(H026), C027(H027), C028(H028),
  C029(H029), C02A(H02A), C19(H1), C18(H4)
3.b Idealised Me refined as rotating group:
 C00R(H00D,H00E,H00F), C4'(H4'A,H4'B,H4'C), C4(H4A,H4B,H4C), C1(H1A,H1B,H1C),
 C1'(H1'A,H1'B,H1'C), C1B(H1BA,H1BB,H1BC), C1A(H1AA,H1AB,H1AC)
;
_olex2_submission_special_instructions 'No special instructions were received'
_oxdiff_exptl_absorpt_empirical_details
;
Empirical correction (ABSPACK) includes:
- Absorption correction using spherical harmonics
- Frame scaling
- Detector area scaling
;
_oxdiff_exptl_absorpt_empirical_full_max 1.600
_oxdiff_exptl_absorpt_empirical_full_min 0.767

loop_
_space_group_symop_operation_xyz
'x, y, z'
'-x, -y, -z'

loop_
_atom_site_label
_atom_site_type_symbol
_atom_site_fract_x
_atom_site_fract_y
_atom_site_fract_z
_atom_site_U_iso_or_equiv
_atom_site_adp_type
_atom_site_occupancy
_atom_site_site_symmetry_order
_atom_site_calc_flag
_atom_site_refinement_flags_posn
_atom_site_refinement_flags_adp
_atom_site_refinement_flags_occupancy
_atom_site_disorder_assembly
_atom_site_disorder_group
U2 U 0.500000 0.000000 0.500000 0.01805(5) Uani 1 2 d S . P . .
U1 U 0.62918(2) 0.30297(2) 0.62973(2) 0.02511(5) Uani 1 1 d . . . . .
P003 P 0.55942(9) -0.14399(9) 0.84990(7) 0.0267(2) Uani 1 1 d . . . . .
O4 O 0.8127(3) 0.3792(3) 0.6512(2) 0.0333(7) Uani 1 1 d . . . . .
O5 O 0.4215(3) -0.0021(2) 0.40108(19) 0.0257(6) Uani 1 1 d . . . . .
O1 O 0.6578(3) 0.2144(3) 0.6895(2) 0.0346(7) Uani 1 1 d . . . . .
O3' O 0.6198(2) 0.1771(2) 0.50680(18) 0.0231(6) Uani 1 1 d . . . . .
O4' O 0.5414(2) -0.1628(2) 0.44771(18) 0.0217(6) Uani 1 1 d . . . . .
N5' N 0.8010(3) 0.1230(3) 0.3990(2) 0.0226(7) Uani 1 1 d . . . . .
N2 N 0.8799(3) 0.4382(3) 0.7282(2) 0.0307(8) Uani 1 1 d . . . . .
O2 O 0.6013(3) 0.3929(2) 0.5696(2) 0.0313(7) Uani 1 1 d . . . . .
N6' N 0.9210(3) 0.0484(3) 0.3568(2) 0.0241(7) Uani 1 1 d . . . . .
N4' N 0.7825(3) -0.0581(3) 0.3946(2) 0.0220(7) Uani 1 1 d . . . . .
N3' N 0.6577(3) 0.0160(3) 0.4412(2) 0.0196(7) Uani 1 1 d . . . . .
N1' N 0.6928(3) 0.1921(3) 0.4612(3) 0.0276(8) Uani 1 1 d . . . . .
N2' N 0.6335(3) -0.1597(3) 0.4223(2) 0.0218(7) Uani 1 1 d . . . . .
N6 N 0.8944(3) 0.6273(3) 0.9840(2) 0.0293(8) Uani 1 1 d . . . . .
O3 O 0.5277(3) 0.3505(3) 0.7115(2) 0.0342(7) Uani 1 1 d . . . . .
N1 N 0.5715(3) 0.4148(3) 0.7900(3) 0.0318(9) Uani 1 1 d . . . . .
N5 N 0.7286(3) 0.5299(3) 0.8902(2) 0.0283(8) Uani 1 1 d . . . . .
C3' C 0.6938(3) -0.0650(3) 0.4202(2) 0.0191(8) Uani 1 1 d . . . . .
N3 N 0.7266(3) 0.4388(3) 0.7570(2) 0.0278(8) Uani 1 1 d . . . . .
C5' C 0.8298(3) 0.0370(3) 0.3848(2) 0.0209(8) Uani 1 1 d . . . . .
N4 N 0.8950(3) 0.5352(3) 0.8580(2) 0.0290(8) Uani 1 1 d . . . . .
C16' C 0.9863(4) -0.0961(4) 0.4054(3) 0.0257(9) Uani 1 1 d . . . . .
H16' H 0.929002 -0.122817 0.427701 0.031 Uiso 1 1 calc R U . . .
C2' C 0.7175(4) 0.1087(3) 0.4321(3) 0.0225(8) Uani 1 1 d . . . . .
C00R C 1.1900(6) 0.4098(5) 0.4484(4) 0.0504(15) Uani 1 1 d . . . . .
H00D H 1.147311 0.444579 0.416210 0.076 Uiso 1 1 calc R U . . .
H00E H 1.164774 0.334068 0.421807 0.076 Uiso 1 1 calc R U . . .
H00F H 1.266009 0.440705 0.451439 0.076 Uiso 1 1 calc R U . . .
C4' C 0.6753(4) -0.2447(3) 0.4334(3) 0.0285(9) Uani 1 1 d . . . . .
H4'A H 0.704981 -0.237613 0.492399 0.043 Uiso 1 1 calc R U . . .
H4'B H 0.732210 -0.241617 0.406281 0.043 Uiso 1 1 calc R U . . .
H4'C H 0.617216 -0.312638 0.409106 0.043 Uiso 1 1 calc R U . . .
C00T C 0.5750(4) -0.2188(4) 0.7595(3) 0.0302(10) Uani 1 1 d . . . . .
C6' C 0.9628(4) 0.1258(3) 0.3168(3) 0.0267(9) Uani 1 1 d . . . . .
C2 C 0.6775(4) 0.4634(3) 0.8138(3) 0.0271(9) Uani 1 1 d . . . . .
C00W C 0.6867(4) -0.0716(4) 0.9252(3) 0.0324(10) Uani 1 1 d . . . . .
C6 C 0.8510(4) 0.6714(4) 1.0441(3) 0.0287(9) Uani 1 1 d . . . . .
C00Y C 0.5583(4) -0.1886(4) 0.6855(3) 0.0305(10) Uani 1 1 d . . . . .
H00Y H 0.543247 -0.124798 0.683034 0.037 Uiso 1 1 calc R U . . .
C17' C 0.9915(3) -0.0123(3) 0.3689(3) 0.0239(8) Uani 1 1 d . . . . .
C11 C 0.9364(4) 0.7260(4) 1.1161(3) 0.0324(10) Uani 1 1 d . . . . .
C5 C 0.8360(4) 0.5604(3) 0.9067(3) 0.0267(9) Uani 1 1 d . . . . .
C14' C 1.1545(4) -0.0991(4) 0.3773(3) 0.0330(10) Uani 1 1 d . . . . .
H14' H 1.209568 -0.130364 0.380207 0.040 Uiso 1 1 calc R U . . .
C013 C 0.5835(4) -0.3454(4) 0.6180(3) 0.0356(11) Uani 1 1 d . . . . .
H013 H 0.584161 -0.389682 0.569200 0.043 Uiso 1 1 calc R U . . .
C10 C 0.9181(5) 0.7782(5) 1.1857(3) 0.0408(12) Uani 1 1 d . . . . .
H10 H 0.975640 0.813883 1.234573 0.049 Uiso 1 1 calc R U . . .
C015 C 0.3905(4) -0.0645(4) 0.8389(3) 0.0337(10) Uani 1 1 d . . . . .
H015 H 0.358330 -0.120538 0.861004 0.040 Uiso 1 1 calc R U . . .
C4 C 0.9929(4) 0.4515(4) 0.7403(3) 0.0376(11) Uani 1 1 d . . . . .
H4A H 1.001519 0.382150 0.725679 0.056 Uiso 1 1 calc R U . . .
H4B H 1.032874 0.486089 0.798166 0.056 Uiso 1 1 calc R U . . .
H4C H 1.020830 0.495267 0.705177 0.056 Uiso 1 1 calc R U . . .
C1 C 0.4942(4) 0.4454(4) 0.8247(3) 0.0345(10) Uani 1 1 d . . . . .
H1A H 0.458722 0.482722 0.789671 0.052 Uiso 1 1 calc R U . . .
H1B H 0.530813 0.492058 0.880038 0.052 Uiso 1 1 calc R U . . .
H1C H 0.440180 0.382200 0.828160 0.052 Uiso 1 1 calc R U . . .
C13 C 1.1392(4) 0.7522(4) 1.1525(3) 0.0371(11) Uani 1 1 d . . . . .
H13 H 1.156146 0.791682 1.207701 0.045 Uiso 1 1 calc R U . . .
C3 C 0.8352(4) 0.4719(3) 0.7830(3) 0.0279(9) Uani 1 1 d . . . . .
C01A C 0.5062(5) -0.2309(5) 0.9756(4) 0.0424(12) Uani 1 1 d . . . . .
H01F H 0.561652 -0.170614 1.012605 0.051 Uiso 1 1 calc R U . . .
C7 C 0.7467(4) 0.6717(4) 1.0399(3) 0.0317(10) Uani 1 1 d . . . . .
H7 H 0.688487 0.636530 0.991367 0.038 Uiso 1 1 calc R U . . .
C15' C 1.0684(4) -0.1399(4) 0.4080(3) 0.0299(10) Uani 1 1 d . . . . .
H15' H 1.065844 -0.198772 0.431291 0.036 Uiso 1 1 calc R U . . .
C1' C 0.7378(4) 0.2978(3) 0.4520(3) 0.0304(10) Uani 1 1 d . . . . .
H1'A H 0.679426 0.322755 0.427844 0.046 Uiso 1 1 calc R U . . .
H1'B H 0.784394 0.296957 0.415894 0.046 Uiso 1 1 calc R U . . .
H1'C H 0.780150 0.345270 0.506190 0.046 Uiso 1 1 calc R U . . .
C01E C 0.3388(4) 0.0073(4) 0.8205(3) 0.0383(11) Uani 1 1 d . . . . .
H01I H 0.271489 0.001006 0.830903 0.046 Uiso 1 1 calc R U . . .
C01F C 0.5365(4) 0.0282(4) 0.7916(3) 0.0319(10) Uani 1 1 d . . . . .
H01J H 0.604439 0.036005 0.781884 0.038 Uiso 1 1 calc R U . . .
C8 C 0.7319(4) 0.7260(4) 1.1105(3) 0.0375(11) Uani 1 1 d . . . . .
H8 H 0.661805 0.727865 1.109288 0.045 Uiso 1 1 calc R U . . .
C16 C 1.0866(4) 0.6319(4) 0.9885(3) 0.0406(12) Uani 1 1 d . . . . .
H16 H 1.070082 0.591203 0.933698 0.049 Uiso 1 1 calc R U . . .
C11' C 1.0592(4) 0.1148(4) 0.3039(3) 0.0303(10) Uani 1 1 d . . . . .
C01J C 0.4831(5) 0.0987(4) 0.7728(3) 0.0350(11) Uani 1 1 d . . . . .
H01K H 0.514212 0.154500 0.749971 0.042 Uiso 1 1 calc R U . . .
C01K C 0.5637(4) -0.2518(4) 0.6157(3) 0.0353(11) Uani 1 1 d . . . . .
H01N H 0.553516 -0.230503 0.565460 0.042 Uiso 1 1 calc R U . . .
C14 C 1.2180(4) 0.7295(4) 1.1213(3) 0.0376(11) Uani 1 1 d . . . . .
H14 H 1.290626 0.753795 1.154760 0.045 Uiso 1 1 calc R U . . .
C13' C 1.1601(4) -0.0146(4) 0.3431(3) 0.0315(10) Uani 1 1 d . . . . .
H13' H 1.219186 0.013729 0.323061 0.038 Uiso 1 1 calc R U . . .
C17 C 1.0067(4) 0.6557(4) 1.0206(3) 0.0315(10) Uani 1 1 d . . . . .
C01O C 0.5987(5) -0.3121(4) 0.7622(3) 0.0358(11) Uani 1 1 d . . . . .
H01O H 0.612212 -0.332180 0.812784 0.043 Uiso 1 1 calc R U . . .
C01P C 0.3844(4) 0.0872(4) 0.7874(3) 0.0349(11) Uani 1 1 d . . . . .
H01P H 0.347802 0.135324 0.774422 0.042 Uiso 1 1 calc R U . . .
C01Q C 0.4908(4) -0.0535(4) 0.8244(3) 0.0277(9) Uani 1 1 d . . . . .
N01R N 1.1785(6) 0.4244(4) 0.5290(4) 0.0647(17) Uani 1 1 d . . . . .
C12' C 1.0777(4) 0.0292(4) 0.3383(3) 0.0284(9) Uani 1 1 d . . . . .
C9' C 1.0743(5) 0.2518(4) 0.2324(4) 0.0428(13) Uani 1 1 d . . . . .
H9' H 1.111635 0.295801 0.203616 0.051 Uiso 1 1 calc R U . . .
C7' C 0.9211(4) 0.1991(4) 0.2866(3) 0.0333(10) Uani 1 1 d . . . . .
H7' H 0.855922 0.206576 0.294469 0.040 Uiso 1 1 calc R U . . .
C12 C 1.0342(4) 0.7157(4) 1.1008(3) 0.0314(10) Uani 1 1 d . . . . .
C01W C 0.6026(5) -0.3749(4) 0.6922(3) 0.0395(12) Uani 1 1 d . . . . .
H01W H 0.618392 -0.438362 0.694367 0.047 Uiso 1 1 calc R U . . .
C01X C 0.4812(4) -0.2402(4) 0.8918(3) 0.0324(10) Uani 1 1 d . . . . .
C01Y C 0.7097(5) 0.0328(4) 0.9673(4) 0.0428(12) Uani 1 1 d . . . . .
H01Y H 0.659012 0.068194 0.954380 0.051 Uiso 1 1 calc R U . . .
C01Z C 0.3969(5) -0.3263(4) 0.8377(4) 0.0436(13) Uani 1 1 d . . . . .
H01Z H 0.377514 -0.330420 0.780336 0.052 Uiso 1 1 calc R U . . .
C9 C 0.8149(5) 0.7771(5) 1.1821(4) 0.0471(14) Uani 1 1 d . . . . .
H9 H 0.800673 0.811772 1.229060 0.057 Uiso 1 1 calc R U . . .
C10' C 1.1152(5) 0.1786(4) 0.2621(3) 0.0389(12) Uani 1 1 d . . . . .
H10' H 1.180624 0.172007 0.254129 0.047 Uiso 1 1 calc R U . . .
C8' C 0.9787(5) 0.2611(4) 0.2444(3) 0.0406(12) Uani 1 1 d . . . . .
H8' H 0.951691 0.311535 0.223091 0.049 Uiso 1 1 calc R U . . .
C15 C 1.1907(5) 0.6710(5) 1.0409(4) 0.0446(13) Uani 1 1 d . . . . .
H15 H 1.246307 0.656860 1.020411 0.054 Uiso 1 1 calc R U . . .
C024 C 0.8799(5) 0.0333(5) 1.0481(4) 0.0527(15) Uani 1 1 d . . . . .
H024 H 0.945721 0.068525 1.090464 0.063 Uiso 1 1 calc R U . . .
C025 C 0.7623(5) -0.1224(5) 0.9452(4) 0.0469(14) Uani 1 1 d . . . . .
H025 H 0.748011 -0.193284 0.916396 0.056 Uiso 1 1 calc R U . . .
C026 C 0.8573(5) -0.0697(5) 1.0065(5) 0.0558(16) Uani 1 1 d . . . . .
H026 H 0.907964 -0.104925 1.020283 0.067 Uiso 1 1 calc R U . . .
C027 C 0.3413(6) -0.4058(5) 0.8682(5) 0.0575(18) Uani 1 1 d . . . . .
H027 H 0.284614 -0.465413 0.831687 0.069 Uiso 1 1 calc R U . . .
C028 C 0.4494(5) -0.3107(6) 1.0053(5) 0.0545(17) Uani 1 1 d . . . . .
H028 H 0.465958 -0.305302 1.062874 0.065 Uiso 1 1 calc R U . . .
C029 C 0.8074(6) 0.0854(5) 1.0284(4) 0.0545(16) Uani 1 1 d . . . . .
H029 H 0.823837 0.157087 1.056368 0.065 Uiso 1 1 calc R U . . .
C02A C 0.3690(6) -0.3976(5) 0.9513(5) 0.0576(18) Uani 1 1 d . . . . .
H02A H 0.331989 -0.452828 0.971978 0.069 Uiso 1 1 calc R U . . .
C1B C 1.0916(17) 0.3636(15) 0.5467(14) 0.090(6) Uani 0.555 1 d . . P A 2
H1BA H 1.060664 0.294907 0.506359 0.135 Uiso 0.555 1 calc R U P A 2
H1BB H 1.037528 0.399130 0.544473 0.135 Uiso 0.555 1 calc R U P A 2
H1BC H 1.114322 0.353056 0.602094 0.135 Uiso 0.555 1 calc R U P A 2
C1A C 1.0483(17) 0.406(2) 0.5144(16) 0.092(7) Uani 0.445 1 d . . P A 1
H1AA H 1.006664 0.332086 0.485086 0.138 Uiso 0.445 1 calc R U P A 1
H1AB H 1.027017 0.452717 0.481537 0.138 Uiso 0.445 1 calc R U P A 1
H1AC H 1.034265 0.421507 0.567782 0.138 Uiso 0.445 1 calc R U P A 1
C19 C 1.281(2) 0.4755(18) 0.5914(18) 0.043(5) Uani 0.409 1 d . . P A 2
H1 H 1.344320 0.493836 0.574716 0.051 Uiso 0.409 1 calc R U P A 2
O2B O 1.2883(15) 0.4966(11) 0.6670(9) 0.085(4) Uani 0.5 1 d . . P A 2
O2A O 1.2140(15) 0.4986(13) 0.6626(10) 0.096(5) Uani 0.5 1 d . . P A 1
C18 C 1.238(2) 0.4772(16) 0.6000(15) 0.070(6) Uani 0.589 1 d . . P A 1
H4 H 1.312811 0.504024 0.604882 0.084 Uiso 0.589 1 calc R U P A 1

loop_
_atom_site_aniso_label
_atom_site_aniso_U_11
_atom_site_aniso_U_22
_atom_site_aniso_U_33
_atom_site_aniso_U_23
_atom_site_aniso_U_13
_atom_site_aniso_U_12
U2 0.02092(9) 0.01561(9) 0.01958(9) 0.00340(7) 0.00722(7) 0.00855(7)
U1 0.03085(9) 0.01917(8) 0.02416(8) 0.00064(5) 0.00789(6) 0.00934(6)
P003 0.0308(6) 0.0265(5) 0.0272(6) 0.0089(4) 0.0129(5) 0.0114(4)
O4 0.0344(18) 0.0314(17) 0.0288(17) -0.0034(14) 0.0092(14) 0.0092(14)
O5 0.0313(16) 0.0208(14) 0.0282(16) 0.0065(12) 0.0097(13) 0.0123(12)
O1 0.0392(19) 0.0291(17) 0.0308(18) 0.0008(14) 0.0057(15) 0.0118(14)
O3' 0.0286(15) 0.0179(13) 0.0260(15) 0.0013(11) 0.0151(13) 0.0092(12)
O4' 0.0223(14) 0.0180(13) 0.0266(15) 0.0012(11) 0.0101(12) 0.0094(11)
N5' 0.0265(18) 0.0197(16) 0.0253(18) 0.0066(14) 0.0128(15) 0.0087(14)
N2 0.033(2) 0.032(2) 0.026(2) -0.0004(16) 0.0113(17) 0.0111(17)
O2 0.0356(18) 0.0249(16) 0.0324(17) 0.0031(13) 0.0105(14) 0.0103(14)
N6' 0.0263(18) 0.0245(18) 0.0253(19) 0.0050(15) 0.0111(15) 0.0120(15)
N4' 0.0225(17) 0.0210(17) 0.0265(18) 0.0052(14) 0.0107(15) 0.0109(14)
N3' 0.0248(17) 0.0155(15) 0.0198(17) 0.0019(13) 0.0085(14) 0.0082(13)
N1' 0.036(2) 0.0190(17) 0.037(2) 0.0088(15) 0.0211(18) 0.0141(15)
N2' 0.0221(17) 0.0199(16) 0.0251(18) 0.0033(14) 0.0094(15) 0.0086(14)
N6 0.031(2) 0.0291(19) 0.029(2) 0.0053(16) 0.0109(17) 0.0099(16)
O3 0.0325(18) 0.0351(18) 0.0273(17) -0.0049(14) 0.0098(14) 0.0059(14)
N1 0.031(2) 0.030(2) 0.029(2) -0.0034(16) 0.0101(17) 0.0070(16)
N5 0.035(2) 0.0273(19) 0.0231(19) 0.0026(15) 0.0111(16) 0.0101(16)
C3' 0.0210(19) 0.0182(18) 0.0163(18) 0.0011(15) 0.0040(15) 0.0069(15)
N3 0.031(2) 0.0257(18) 0.0262(19) -0.0005(15) 0.0115(16) 0.0105(16)
C5' 0.023(2) 0.0222(19) 0.0177(19) 0.0028(15) 0.0076(16) 0.0080(16)
N4 0.030(2) 0.0260(18) 0.027(2) 0.0027(15) 0.0069(16) 0.0076(16)
C16' 0.027(2) 0.029(2) 0.022(2) 0.0033(17) 0.0080(17) 0.0121(18)
C2' 0.029(2) 0.0214(19) 0.019(2) 0.0044(16) 0.0080(17) 0.0120(17)
C00R 0.062(4) 0.039(3) 0.056(4) 0.015(3) 0.027(3) 0.015(3)
C4' 0.029(2) 0.020(2) 0.042(3) 0.0079(19) 0.012(2) 0.0140(18)
C00T 0.032(2) 0.029(2) 0.034(3) 0.0084(19) 0.015(2) 0.0103(19)
C6' 0.032(2) 0.020(2) 0.026(2) 0.0013(17) 0.0121(19) 0.0057(17)
C2 0.032(2) 0.023(2) 0.027(2) 0.0038(17) 0.0095(19) 0.0110(18)
C00W 0.032(2) 0.036(2) 0.032(2) 0.014(2) 0.013(2) 0.009(2)
C6 0.036(2) 0.027(2) 0.023(2) 0.0029(18) 0.0101(19) 0.0110(19)
C00Y 0.034(2) 0.032(2) 0.029(2) 0.0099(19) 0.009(2) 0.015(2)
C17' 0.024(2) 0.023(2) 0.022(2) -0.0021(16) 0.0069(17) 0.0094(17)
C11 0.038(3) 0.032(2) 0.027(2) 0.0018(19) 0.007(2) 0.015(2)
C5 0.036(2) 0.023(2) 0.022(2) 0.0047(17) 0.0110(19) 0.0102(18)
C14' 0.029(2) 0.040(3) 0.029(2) -0.001(2) 0.005(2) 0.018(2)
C013 0.043(3) 0.034(3) 0.037(3) 0.008(2) 0.018(2) 0.018(2)
C10 0.042(3) 0.047(3) 0.029(3) -0.006(2) 0.004(2) 0.021(2)
C015 0.033(2) 0.037(3) 0.035(3) 0.008(2) 0.015(2) 0.013(2)
C4 0.031(3) 0.039(3) 0.039(3) -0.003(2) 0.012(2) 0.012(2)
C1 0.034(3) 0.039(3) 0.031(2) 0.004(2) 0.013(2) 0.011(2)
C13 0.038(3) 0.034(3) 0.034(3) 0.001(2) 0.006(2) 0.012(2)
C3 0.035(2) 0.021(2) 0.030(2) 0.0056(18) 0.012(2) 0.0115(18)
C01A 0.037(3) 0.052(3) 0.046(3) 0.024(3) 0.019(2) 0.016(2)
C7 0.036(3) 0.030(2) 0.027(2) 0.0008(19) 0.007(2) 0.013(2)
C15' 0.032(2) 0.033(2) 0.026(2) 0.0041(19) 0.0055(19) 0.017(2)
C1' 0.042(3) 0.019(2) 0.038(3) 0.0110(19) 0.023(2) 0.0100(19)
C01E 0.035(3) 0.043(3) 0.037(3) 0.003(2) 0.011(2) 0.017(2)
C01F 0.034(2) 0.034(2) 0.031(2) 0.004(2) 0.011(2) 0.017(2)
C8 0.036(3) 0.046(3) 0.032(3) 0.002(2) 0.012(2) 0.017(2)
C16 0.035(3) 0.045(3) 0.037(3) 0.000(2) 0.011(2) 0.012(2)
C11' 0.032(2) 0.027(2) 0.028(2) 0.0001(18) 0.013(2) 0.0054(19)
C01J 0.050(3) 0.034(2) 0.026(2) 0.007(2) 0.011(2) 0.021(2)
C01K 0.044(3) 0.041(3) 0.030(2) 0.013(2) 0.014(2) 0.021(2)
C14 0.029(2) 0.038(3) 0.042(3) 0.007(2) 0.006(2) 0.010(2)
C13' 0.027(2) 0.035(2) 0.030(2) -0.0015(19) 0.0107(19) 0.0086(19)
C17 0.034(2) 0.026(2) 0.034(3) 0.0070(19) 0.011(2) 0.0069(19)
C01O 0.050(3) 0.034(3) 0.037(3) 0.019(2) 0.022(2) 0.023(2)
C01P 0.044(3) 0.040(3) 0.021(2) 0.0004(19) 0.004(2) 0.023(2)
C01Q 0.032(2) 0.026(2) 0.025(2) 0.0010(17) 0.0093(19) 0.0132(18)
N01R 0.095(5) 0.041(3) 0.057(4) 0.010(3) 0.041(3) 0.005(3)
C12' 0.029(2) 0.029(2) 0.026(2) -0.0009(18) 0.0126(19) 0.0089(18)
C9' 0.053(3) 0.033(3) 0.045(3) 0.013(2) 0.027(3) 0.005(2)
C7' 0.042(3) 0.029(2) 0.034(3) 0.007(2) 0.019(2) 0.014(2)
C12 0.036(3) 0.030(2) 0.028(2) 0.0069(19) 0.008(2) 0.012(2)
C01W 0.055(3) 0.034(3) 0.040(3) 0.012(2) 0.022(3) 0.024(2)
C01X 0.041(3) 0.030(2) 0.035(3) 0.011(2) 0.020(2) 0.017(2)
C01Y 0.044(3) 0.042(3) 0.040(3) 0.006(2) 0.006(2) 0.018(2)
C01Z 0.047(3) 0.038(3) 0.046(3) 0.003(2) 0.027(3) 0.008(2)
C9 0.048(3) 0.061(4) 0.032(3) -0.004(3) 0.010(2) 0.027(3)
C10' 0.042(3) 0.035(3) 0.042(3) 0.008(2) 0.024(2) 0.006(2)
C8' 0.058(3) 0.028(2) 0.042(3) 0.014(2) 0.023(3) 0.013(2)
C15 0.034(3) 0.053(3) 0.045(3) 0.006(3) 0.015(2) 0.012(2)
C024 0.039(3) 0.057(4) 0.047(3) 0.015(3) 0.002(3) 0.000(3)
C025 0.040(3) 0.038(3) 0.064(4) 0.011(3) 0.013(3) 0.016(2)
C026 0.035(3) 0.060(4) 0.068(4) 0.023(3) 0.003(3) 0.015(3)
C027 0.062(4) 0.032(3) 0.081(5) 0.001(3) 0.047(4) 0.007(3)
C028 0.054(4) 0.073(4) 0.066(4) 0.047(4) 0.037(3) 0.033(3)
C029 0.056(4) 0.046(3) 0.044(3) 0.000(3) 0.000(3) 0.008(3)
C02A 0.073(4) 0.040(3) 0.090(5) 0.034(3) 0.059(4) 0.026(3)
C1B 0.110(15) 0.086(12) 0.110(15) 0.044(11) 0.078(13) 0.042(11)
C1A 0.064(12) 0.109(18) 0.105(19) 0.029(14) 0.057(13) 0.004(12)
C19 0.066(13) 0.019(7) 0.051(11) 0.003(6) 0.017(9) 0.028(8)
O2B 0.139(14) 0.065(7) 0.043(7) 0.002(5) 0.007(9) 0.044(9)
O2A 0.122(13) 0.079(9) 0.060(8) -0.005(6) 0.034(10) -0.004(10)
C18 0.113(19) 0.040(7) 0.061(10) 0.004(6) 0.027(13) 0.034(11)

loop_
_atom_type_symbol
_atom_type_description
_atom_type_scat_dispersion_real
_atom_type_scat_dispersion_imag
_atom_type_scat_source
C C 0.0181 0.0091 'International Tables Vol C Tables 4.2.6.8 and 6.1.1.4'
H H 0.0000 0.0000 'International Tables Vol C Tables 4.2.6.8 and 6.1.1.4'
N N 0.0311 0.0180 'International Tables Vol C Tables 4.2.6.8 and 6.1.1.4'
O O 0.0492 0.0322 'International Tables Vol C Tables 4.2.6.8 and 6.1.1.4'
P P 0.2955 0.4335 'International Tables Vol C Tables 4.2.6.8 and 6.1.1.4'
U U -4.3638 13.4090 'International Tables Vol C Tables 4.2.6.8 and 6.1.1.4'

loop_
_exptl_crystal_face_index_h
_exptl_crystal_face_index_k
_exptl_crystal_face_index_l
_exptl_crystal_face_perp_dist
0 -8 3 0.0314
-5 -3 -4 0.0322
-2 8 -5 0.0162
5 2 5 0.0307
8 -6 -2 0.0367
-8 3 5 0.0140
7 1 -8 0.0257
7 1 2 0.0255
-6 -3 -1 0.0266
6 -6 6 0.0292
6 -5 -7 0.0298
-1 -1 11 0.0242
-9 1 3 0.0154
0 -8 7 0.0294

loop_
_geom_angle_atom_site_label_1
_geom_angle_atom_site_label_2
_geom_angle_atom_site_label_3
_geom_angle
_geom_angle_site_symmetry_1
_geom_angle_site_symmetry_3
_geom_angle_publ_flag
U1 U2 U1 180.0 . 2_656 ?
O5 U2 U1 72.70(9) . 2_656 ?
O5 U2 U1 72.70(9) 2_656 . ?
O5 U2 U1 107.30(9) 2_656 2_656 ?
O5 U2 U1 107.30(9) . . ?
O5 U2 O5 180.00(19) . 2_656 ?
O5 U2 O3' 91.15(12) 2_656 . ?
O5 U2 O3' 88.85(12) 2_656 2_656 ?
O5 U2 O3' 91.15(12) . 2_656 ?
O5 U2 O3' 88.85(12) . . ?
O5 U2 O4' 93.79(12) . . ?
O5 U2 O4' 93.79(12) 2_656 2_656 ?
O5 U2 O4' 86.21(12) 2_656 . ?
O5 U2 O4' 86.21(12) . 2_656 ?
O5 U2 N3' 87.83(13) . . ?
O5 U2 N3' 92.17(13) 2_656 . ?
O5 U2 N3' 92.17(13) . 2_656 ?
O5 U2 N3' 87.83(13) 2_656 2_656 ?
O3' U2 U1 145.16(7) 2_656 . ?
O3' U2 U1 34.84(7) 2_656 2_656 ?
O3' U2 U1 145.16(7) . 2_656 ?
O3' U2 U1 34.84(7) . . ?
O3' U2 O3' 180.0 . 2_656 ?
O3' U2 O4' 121.06(9) . . ?
O3' U2 O4' 58.94(9) . 2_656 ?
O3' U2 O4' 121.06(9) 2_656 2_656 ?
O3' U2 O4' 58.94(9) 2_656 . ?
O3' U2 N3' 119.23(10) 2_656 . ?
O3' U2 N3' 119.22(10) . 2_656 ?
O3' U2 N3' 60.77(10) 2_656 2_656 ?
O3' U2 N3' 60.78(10) . . ?
O4' U2 U1 35.52(7) . 2_656 ?
O4' U2 U1 35.52(7) 2_656 . ?
O4' U2 U1 144.48(7) 2_656 2_656 ?
O4' U2 U1 144.48(7) . . ?
O4' U2 O4' 180.0 . 2_656 ?
O4' U2 N3' 60.52(10) 2_656 2_656 ?
O4' U2 N3' 119.48(10) 2_656 . ?
O4' U2 N3' 60.52(10) . . ?
O4' U2 N3' 119.48(10) . 2_656 ?
N3' U2 U1 88.60(7) . 2_656 ?
N3' U2 U1 88.60(7) 2_656 . ?
N3' U2 U1 91.40(7) 2_656 2_656 ?
N3' U2 U1 91.40(7) . . ?
N3' U2 N3' 180.0 2_656 . ?
O4 U1 O3' 89.77(11) . . ?
O4 U1 O4' 149.55(10) . 2_656 ?
O4 U1 N3 63.73(12) . . ?
O1 U1 O4 88.65(15) . . ?
O1 U1 O3' 89.21(13) . . ?
O1 U1 O4' 87.66(13) . 2_656 ?
O1 U1 O2 179.59(16) . . ?
O1 U1 O3 90.33(15) . . ?
O1 U1 N3 84.59(14) . . ?
O3' U1 O4' 59.97(10) . 2_656 ?
O2 U1 O4 90.95(14) . . ?
O2 U1 O3' 90.87(13) . . ?
O2 U1 O4' 92.73(13) . 2_656 ?
O2 U1 O3 89.84(14) . . ?
O2 U1 N3 95.15(14) . . ?
O3 U1 O4 126.96(12) . . ?
O3 U1 O3' 143.25(11) . . ?
O3 U1 O4' 83.29(11) . 2_656 ?
O3 U1 N3 63.39(12) . . ?
N3 U1 O3' 152.84(12) . . ?
N3 U1 O4' 145.65(11) . 2_656 ?
C00T P003 C01X 105.4(2) . . ?
C00W P003 C00T 111.8(2) . . ?
C00W P003 C01X 109.1(2) . . ?
C01Q P003 C00T 111.1(2) . . ?
C01Q P003 C00W 108.9(2) . . ?
C01Q P003 C01X 110.4(2) . . ?
N2 O4 U1 121.1(3) . . ?
U1 O3' U2 109.87(11) . . ?
N1' O3' U2 122.1(2) . . ?
N1' O3' U1 125.4(2) . . ?
U1 O4' U2 108.14(10) 2_656 . ?
N2' O4' U2 123.0(2) . . ?
N2' O4' U1 118.9(2) . 2_656 ?
C5' N5' C2' 112.9(3) . . ?
O4 N2 C4 115.1(4) . . ?
C3 N2 O4 117.7(4) . . ?
C3 N2 C4 127.1(4) . . ?
C5' N6' C6' 126.0(4) . . ?
C5' N6' C17' 125.5(4) . . ?
C6' N6' C17' 108.4(4) . . ?
C5' N4' C3' 113.7(3) . . ?
C3' N3' U2 123.7(3) . . ?
C2' N3' U2 122.5(3) . . ?
C2' N3' C3' 113.7(3) . . ?
O3' N1' C1' 117.5(3) . . ?
C2' N1' O3' 116.7(3) . . ?
C2' N1' C1' 125.8(4) . . ?
O4' N2' C4' 115.9(3) . . ?
C3' N2' O4' 115.9(3) . . ?
C3' N2' C4' 123.3(4) . . ?
C5 N6 C6 126.2(4) . . ?
C5 N6 C17 126.2(4) . . ?
C17 N6 C6 107.3(4) . . ?
N1 O3 U1 123.5(3) . . ?
O3 N1 C1 113.7(4) . . ?
C2 N1 O3 116.5(4) . . ?
C2 N1 C1 126.7(4) . . ?
C5 N5 C2 112.3(4) . . ?
N3' C3' N4' 125.6(4) . . ?
N2' C3' N4' 118.2(4) . . ?
N2' C3' N3' 116.1(4) . . ?
C2 N3 U1 121.5(3) . . ?
C2 N3 C3 115.9(4) . . ?
C3 N3 U1 120.3(3) . . ?
N5' C5' N6' 116.1(4) . . ?
N4' C5' N5' 127.7(4) . . ?
N4' C5' N6' 116.2(4) . . ?
C5 N4 C3 113.6(4) . . ?
C17' C16' H16' 121.3 . . ?
C17' C16' C15' 117.4(4) . . ?
C15' C16' H16' 121.3 . . ?
N3' C2' N5' 126.0(4) . . ?
N1' C2' N5' 118.6(4) . . ?
N1' C2' N3' 115.4(4) . . ?
H00D C00R H00E 109.5 . . ?
H00D C00R H00F 109.5 . . ?
H00E C00R H00F 109.5 . . ?
N01R C00R H00D 109.5 . . ?
N01R C00R H00E 109.5 . . ?
N01R C00R H00F 109.5 . . ?
N2' C4' H4'A 109.5 . . ?
N2' C4' H4'B 109.5 . . ?
N2' C4' H4'C 109.5 . . ?
H4'A C4' H4'B 109.5 . . ?
H4'A C4' H4'C 109.5 . . ?
H4'B C4' H4'C 109.5 . . ?
C00Y C00T P003 121.2(4) . . ?
C00Y C00T C01O 119.3(5) . . ?
C01O C00T P003 119.5(4) . . ?
N6' C6' C11' 108.3(4) . . ?
C7' C6' N6' 130.9(4) . . ?
C7' C6' C11' 120.7(4) . . ?
N1 C2 N5 121.1(4) . . ?
N1 C2 N3 114.0(4) . . ?
N3 C2 N5 124.9(4) . . ?
C01Y C00W P003 121.3(4) . . ?
C01Y C00W C025 119.2(5) . . ?
C025 C00W P003 119.4(4) . . ?
C11 C6 N6 107.9(4) . . ?
C7 C6 N6 131.5(4) . . ?
C7 C6 C11 120.6(4) . . ?
C00T C00Y H00Y 120.2 . . ?
C01K C00Y C00T 119.7(4) . . ?
C01K C00Y H00Y 120.2 . . ?
C16' C17' N6' 130.7(4) . . ?
C16' C17' C12' 121.3(4) . . ?
C12' C17' N6' 107.9(4) . . ?
C6 C11 C12 108.0(4) . . ?
C10 C11 C6 120.8(5) . . ?
C10 C11 C12 131.1(5) . . ?
N5 C5 N6 116.0(4) . . ?
N5 C5 N4 128.4(4) . . ?
N4 C5 N6 115.5(4) . . ?
C15' C14' H14' 119.7 . . ?
C13' C14' H14' 119.7 . . ?
C13' C14' C15' 120.5(4) . . ?
C01K C013 H013 120.1 . . ?
C01K C013 C01W 119.8(5) . . ?
C01W C013 H013 120.1 . . ?
C11 C10 H10 120.7 . . ?
C9 C10 C11 118.6(5) . . ?
C9 C10 H10 120.7 . . ?
C01E C015 H015 120.4 . . ?
C01E C015 C01Q 119.3(5) . . ?
C01Q C015 H015 120.4 . . ?
N2 C4 H4A 109.5 . . ?
N2 C4 H4B 109.5 . . ?
N2 C4 H4C 109.5 . . ?
H4A C4 H4B 109.5 . . ?
H4A C4 H4C 109.5 . . ?
H4B C4 H4C 109.5 . . ?
N1 C1 H1A 109.5 . . ?
N1 C1 H1B 109.5 . . ?
N1 C1 H1C 109.5 . . ?
H1A C1 H1B 109.5 . . ?
H1A C1 H1C 109.5 . . ?
H1B C1 H1C 109.5 . . ?
C14 C13 H13 120.9 . . ?
C14 C13 C12 118.1(5) . . ?
C12 C13 H13 120.9 . . ?
N2 C3 N3 114.2(4) . . ?
N2 C3 N4 121.6(4) . . ?
N4 C3 N3 124.2(4) . . ?
C01X C01A H01F 120.4 . . ?
C01X C01A C028 119.2(6) . . ?
C028 C01A H01F 120.4 . . ?
C6 C7 H7 121.6 . . ?
C8 C7 C6 116.9(5) . . ?
C8 C7 H7 121.6 . . ?
C16' C15' C14' 121.6(4) . . ?
C16' C15' H15' 119.2 . . ?
C14' C15' H15' 119.2 . . ?
N1' C1' H1'A 109.5 . . ?
N1' C1' H1'B 109.5 . . ?
N1' C1' H1'C 109.5 . . ?
H1'A C1' H1'B 109.5 . . ?
H1'A C1' H1'C 109.5 . . ?
H1'B C1' H1'C 109.5 . . ?
C015 C01E H01I 119.8 . . ?
C01P C01E C015 120.4(5) . . ?
C01P C01E H01I 119.8 . . ?
C01J C01F H01J 119.9 . . ?
C01Q C01F H01J 119.9 . . ?
C01Q C01F C01J 120.2(5) . . ?
C7 C8 H8 118.6 . . ?
C9 C8 C7 122.8(5) . . ?
C9 C8 H8 118.6 . . ?
C17 C16 H16 121.7 . . ?
C15 C16 H16 121.7 . . ?
C15 C16 C17 116.5(5) . . ?
C6' C11' C12' 107.4(4) . . ?
C10' C11' C6' 120.5(5) . . ?
C10' C11' C12' 132.1(5) . . ?
C01F C01J H01K 120.2 . . ?
C01P C01J C01F 119.6(5) . . ?
C01P C01J H01K 120.2 . . ?
C00Y C01K H01N 119.6 . . ?
C013 C01K C00Y 120.8(5) . . ?
C013 C01K H01N 119.6 . . ?
C13 C14 H14 120.2 . . ?
C13 C14 C15 119.6(5) . . ?
C15 C14 H14 120.2 . . ?
C14' C13' H13' 120.5 . . ?
C14' C13' C12' 119.0(4) . . ?
C12' C13' H13' 120.5 . . ?
C16 C17 N6 130.4(5) . . ?
C12 C17 N6 109.6(4) . . ?
C12 C17 C16 120.0(5) . . ?
C00T C01O H01O 119.8 . . ?
C01W C01O C00T 120.5(5) . . ?
C01W C01O H01O 119.8 . . ?
C01E C01P C01J 120.8(5) . . ?
C01E C01P H01P 119.6 . . ?
C01J C01P H01P 119.6 . . ?
C015 C01Q P003 119.7(4) . . ?
C01F C01Q P003 120.6(4) . . ?
C01F C01Q C015 119.8(4) . . ?
C00R N01R C1A 104.1(10) . . ?
C00R N01R C19 112.2(11) . . ?
C1B N01R C00R 122.3(11) . . ?
C1B N01R C19 121.1(15) . . ?
C18 N01R C00R 135.6(12) . . ?
C18 N01R C1A 115.0(14) . . ?
C17' C12' C11' 107.9(4) . . ?
C13' C12' C17' 120.2(4) . . ?
C13' C12' C11' 131.9(4) . . ?
C10' C9' H9' 119.9 . . ?
C10' C9' C8' 120.2(5) . . ?
C8' C9' H9' 119.9 . . ?
C6' C7' H7' 121.3 . . ?
C8' C7' C6' 117.4(5) . . ?
C8' C7' H7' 121.3 . . ?
C13 C12 C11 130.6(5) . . ?
C17 C12 C11 107.2(4) . . ?
C17 C12 C13 122.1(5) . . ?
C013 C01W H01W 120.0 . . ?
C01O C01W C013 119.9(5) . . ?
C01O C01W H01W 120.0 . . ?
C01A C01X P003 120.8(4) . . ?
C01A C01X C01Z 120.5(5) . . ?
C01Z C01X P003 118.7(4) . . ?
C00W C01Y H01Y 120.0 . . ?
C00W C01Y C029 120.0(5) . . ?
C029 C01Y H01Y 120.0 . . ?
C01X C01Z H01Z 120.2 . . ?
C027 C01Z C01X 119.6(6) . . ?
C027 C01Z H01Z 120.2 . . ?
C10 C9 C8 120.3(5) . . ?
C10 C9 H9 119.8 . . ?
C8 C9 H9 119.8 . . ?
C11' C10' H10' 120.5 . . ?
C9' C10' C11' 119.0(5) . . ?
C9' C10' H10' 120.5 . . ?
C9' C8' C7' 122.3(5) . . ?
C9' C8' H8' 118.9 . . ?
C7' C8' H8' 118.9 . . ?
C16 C15 H15 118.2 . . ?
C14 C15 C16 123.6(5) . . ?
C14 C15 H15 118.2 . . ?
C026 C024 H024 119.9 . . ?
C026 C024 C029 120.1(6) . . ?
C029 C024 H024 119.9 . . ?
C00W C025 H025 120.0 . . ?
C026 C025 C00W 119.9(6) . . ?
C026 C025 H025 120.0 . . ?
C024 C026 C025 120.9(6) . . ?
C024 C026 H026 119.6 . . ?
C025 C026 H026 119.6 . . ?
C01Z C027 H027 120.3 . . ?
C02A C027 C01Z 119.5(6) . . ?
C02A C027 H027 120.3 . . ?
C01A C028 H028 120.0 . . ?
C02A C028 C01A 120.0(6) . . ?
C02A C028 H028 120.0 . . ?
C01Y C029 H029 120.1 . . ?
C024 C029 C01Y 119.9(6) . . ?
C024 C029 H029 120.1 . . ?
C027 C02A C028 121.1(5) . . ?
C027 C02A H02A 119.4 . . ?
C028 C02A H02A 119.4 . . ?
N01R C1B H1BA 109.5 . . ?
N01R C1B H1BB 109.5 . . ?
N01R C1B H1BC 109.5 . . ?
H1BA C1B H1BB 109.5 . . ?
H1BA C1B H1BC 109.5 . . ?
H1BB C1B H1BC 109.5 . . ?
N01R C1A H1AA 109.5 . . ?
N01R C1A H1AB 109.5 . . ?
N01R C1A H1AC 109.5 . . ?
H1AA C1A H1AB 109.5 . . ?
H1AA C1A H1AC 109.5 . . ?
H1AB C1A H1AC 109.5 . . ?
N01R C19 H1 118.8 . . ?
O2B C19 N01R 122(2) . . ?
O2B C19 H1 118.8 . . ?
N01R C18 H4 115.4 . . ?
O2A C18 N01R 129(2) . . ?
O2A C18 H4 115.4 . . ?

loop_
_geom_bond_atom_site_label_1
_geom_bond_atom_site_label_2
_geom_bond_distance
_geom_bond_site_symmetry_2
_geom_bond_publ_flag
U2 U1 4.01391(15) 2_656 ?
U2 U1 4.01390(15) . ?
U2 O5 1.781(3) . ?
U2 O5 1.781(3) 2_656 ?
U2 O3' 2.466(3) . ?
U2 O3' 2.466(3) 2_656 ?
U2 O4' 2.503(3) . ?
U2 O4' 2.503(3) 2_656 ?
U2 N3' 2.530(3) 2_656 ?
U2 N3' 2.530(3) . ?
U1 O4 2.319(3) . ?
U1 O1 1.777(3) . ?
U1 O3' 2.438(3) . ?
U1 O4' 2.454(3) 2_656 ?
U1 O2 1.793(3) . ?
U1 O3 2.309(3) . ?
U1 N3 2.430(4) . ?
P003 C00T 1.796(5) . ?
P003 C00W 1.795(5) . ?
P003 C01Q 1.790(5) . ?
P003 C01X 1.800(5) . ?
O4 N2 1.382(5) . ?
O3' N1' 1.385(5) . ?
O4' N2' 1.400(4) . ?
N5' C5' 1.334(5) . ?
N5' C2' 1.355(6) . ?
N2 C4 1.449(6) . ?
N2 C3 1.314(6) . ?
N6' C5' 1.401(5) . ?
N6' C6' 1.410(6) . ?
N6' C17' 1.428(5) . ?
N4' C3' 1.352(5) . ?
N4' C5' 1.330(5) . ?
N3' C3' 1.351(5) . ?
N3' C2' 1.350(5) . ?
N1' C2' 1.320(5) . ?
N1' C1' 1.447(5) . ?
N2' C3' 1.329(5) . ?
N2' C4' 1.444(5) . ?
N6 C6 1.424(6) . ?
N6 C5 1.390(6) . ?
N6 C17 1.416(6) . ?
O3 N1 1.374(5) . ?
N1 C2 1.331(6) . ?
N1 C1 1.435(6) . ?
N5 C2 1.363(6) . ?
N5 C5 1.340(6) . ?
N3 C2 1.346(6) . ?
N3 C3 1.350(6) . ?
N4 C5 1.347(6) . ?
N4 C3 1.349(6) . ?
C16' H16' 0.9500 . ?
C16' C17' 1.384(6) . ?
C16' C15' 1.393(6) . ?
C00R H00D 0.9800 . ?
C00R H00E 0.9800 . ?
C00R H00F 0.9800 . ?
C00R N01R 1.416(8) . ?
C4' H4'A 0.9800 . ?
C4' H4'B 0.9800 . ?
C4' H4'C 0.9800 . ?
C00T C00Y 1.393(7) . ?
C00T C01O 1.398(7) . ?
C6' C11' 1.413(7) . ?
C6' C7' 1.393(7) . ?
C00W C01Y 1.392(8) . ?
C00W C025 1.398(8) . ?
C6 C11 1.407(7) . ?
C6 C7 1.397(7) . ?
C00Y H00Y 0.9500 . ?
C00Y C01K 1.383(7) . ?
C17' C12' 1.402(6) . ?
C11 C10 1.393(7) . ?
C11 C12 1.442(7) . ?
C14' H14' 0.9500 . ?
C14' C15' 1.399(7) . ?
C14' C13' 1.368(7) . ?
C013 H013 0.9500 . ?
C013 C01K 1.377(7) . ?
C013 C01W 1.391(8) . ?
C10 H10 0.9500 . ?
C10 C9 1.378(8) . ?
C015 H015 0.9500 . ?
C015 C01E 1.388(7) . ?
C015 C01Q 1.404(7) . ?
C4 H4A 0.9800 . ?
C4 H4B 0.9800 . ?
C4 H4C 0.9800 . ?
C1 H1A 0.9800 . ?
C1 H1B 0.9800 . ?
C1 H1C 0.9800 . ?
C13 H13 0.9500 . ?
C13 C14 1.380(8) . ?
C13 C12 1.392(7) . ?
C01A H01F 0.9500 . ?
C01A C01X 1.379(8) . ?
C01A C028 1.388(8) . ?
C7 H7 0.9500 . ?
C7 C8 1.395(7) . ?
C15' H15' 0.9500 . ?
C1' H1'A 0.9800 . ?
C1' H1'B 0.9800 . ?
C1' H1'C 0.9800 . ?
C01E H01I 0.9500 . ?
C01E C01P 1.371(8) . ?
C01F H01J 0.9500 . ?
C01F C01J 1.389(7) . ?
C01F C01Q 1.386(7) . ?
C8 H8 0.9500 . ?
C8 C9 1.381(8) . ?
C16 H16 0.9500 . ?
C16 C17 1.407(7) . ?
C16 C15 1.386(8) . ?
C11' C12' 1.449(7) . ?
C11' C10' 1.390(7) . ?
C01J H01K 0.9500 . ?
C01J C01P 1.384(8) . ?
C01K H01N 0.9500 . ?
C14 H14 0.9500 . ?
C14 C15 1.383(8) . ?
C13' H13' 0.9500 . ?
C13' C12' 1.395(7) . ?
C17 C12 1.388(7) . ?
C01O H01O 0.9500 . ?
C01O C01W 1.374(7) . ?
C01P H01P 0.9500 . ?
N01R C1B 1.363(18) . ?
N01R C1A 1.66(2) . ?
N01R C19 1.44(3) . ?
N01R C18 1.26(3) . ?
C9' H9' 0.9500 . ?
C9' C10' 1.382(8) . ?
C9' C8' 1.389(8) . ?
C7' H7' 0.9500 . ?
C7' C8' 1.393(7) . ?
C01W H01W 0.9500 . ?
C01X C01Z 1.393(8) . ?
C01Y H01Y 0.9500 . ?
C01Y C029 1.397(9) . ?
C01Z H01Z 0.9500 . ?
C01Z C027 1.386(8) . ?
C9 H9 0.9500 . ?
C10' H10' 0.9500 . ?
C8' H8' 0.9500 . ?
C15 H15 0.9500 . ?
C024 H024 0.9500 . ?
C024 C026 1.374(10) . ?
C024 C029 1.378(10) . ?
C025 H025 0.9500 . ?
C025 C026 1.376(9) . ?
C026 H026 0.9500 . ?
C027 H027 0.9500 . ?
C027 C02A 1.370(11) . ?
C028 H028 0.9500 . ?
C028 C02A 1.377(11) . ?
C029 H029 0.9500 . ?
C02A H02A 0.9500 . ?
C1B H1BA 0.9800 . ?
C1B H1BB 0.9800 . ?
C1B H1BC 0.9800 . ?
C1A H1AA 0.9800 . ?
C1A H1AB 0.9800 . ?
C1A H1AC 0.9800 . ?
C19 H1 0.9500 . ?
C19 O2B 1.26(3) . ?
O2A C18 1.21(3) . ?
C18 H4 0.9500 . ?

loop_
_geom_torsion_atom_site_label_1
_geom_torsion_atom_site_label_2
_geom_torsion_atom_site_label_3
_geom_torsion_atom_site_label_4
_geom_torsion
_geom_torsion_site_symmetry_1
_geom_torsion_site_symmetry_2
_geom_torsion_site_symmetry_3
_geom_torsion_site_symmetry_4
_geom_torsion_publ_flag
U2 O3' N1' C2' -18.3(5) . . . . ?
U2 O3' N1' C1' 163.7(3) . . . . ?
U2 O4' N2' C3' -6.0(4) . . . . ?
U2 O4' N2' C4' 150.0(3) . . . . ?
U2 N3' C3' N4' -174.6(3) . . . . ?
U2 N3' C3' N2' 8.1(5) . . . . ?
U2 N3' C2' N5' -178.0(3) . . . . ?
U2 N3' C2' N1' 4.5(5) . . . . ?
U1 O4 N2 C4 160.5(3) . . . . ?
U1 O4 N2 C3 -16.7(5) . . . . ?
U1 O3' N1' C2' 141.5(3) . . . . ?
U1 O3' N1' C1' -36.6(5) . . . . ?
U1 O4' N2' C3' 135.4(3) 2_656 . . . ?
U1 O4' N2' C4' -68.6(4) 2_656 . . . ?
U1 O3 N1 C2 10.3(5) . . . . ?
U1 O3 N1 C1 171.9(3) . . . . ?
U1 N3 C2 N1 -6.3(5) . . . . ?
U1 N3 C2 N5 172.5(3) . . . . ?
U1 N3 C3 N2 10.8(5) . . . . ?
U1 N3 C3 N4 -170.1(3) . . . . ?
P003 C00T C00Y C01K -175.5(4) . . . . ?
P003 C00T C01O C01W 174.8(4) . . . . ?
P003 C00W C01Y C029 176.8(5) . . . . ?
P003 C00W C025 C026 -175.9(5) . . . . ?
P003 C01X C01Z C027 174.7(5) . . . . ?
O4 N2 C3 N3 3.2(6) . . . . ?
O4 N2 C3 N4 -176.0(4) . . . . ?
O3' N1' C2' N5' -169.3(4) . . . . ?
O3' N1' C2' N3' 8.3(6) . . . . ?
O4' N2' C3' N4' -178.8(3) . . . . ?
O4' N2' C3' N3' -1.3(5) . . . . ?
N6' C6' C11' C12' -1.0(5) . . . . ?
N6' C6' C11' C10' 177.2(4) . . . . ?
N6' C6' C7' C8' -175.5(5) . . . . ?
N6' C17' C12' C11' -1.9(5) . . . . ?
N6' C17' C12' C13' 179.2(4) . . . . ?
N6 C6 C11 C10 179.5(5) . . . . ?
N6 C6 C11 C12 -0.2(5) . . . . ?
N6 C6 C7 C8 -177.9(5) . . . . ?
N6 C17 C12 C11 0.1(5) . . . . ?
N6 C17 C12 C13 178.2(4) . . . . ?
O3 N1 C2 N5 179.1(4) . . . . ?
O3 N1 C2 N3 -2.1(6) . . . . ?
C3' N4' C5' N5' 1.7(6) . . . . ?
C3' N4' C5' N6' -178.8(4) . . . . ?
C3' N3' C2' N5' 5.3(6) . . . . ?
C3' N3' C2' N1' -172.1(4) . . . . ?
C5' N5' C2' N3' -8.2(6) . . . . ?
C5' N5' C2' N1' 169.1(4) . . . . ?
C5' N6' C6' C11' 175.9(4) . . . . ?
C5' N6' C6' C7' -8.8(8) . . . . ?
C5' N6' C17' C16' 3.5(7) . . . . ?
C5' N6' C17' C12' -174.8(4) . . . . ?
C5' N4' C3' N3' -5.2(6) . . . . ?
C5' N4' C3' N2' 172.0(4) . . . . ?
C16' C17' C12' C11' 179.6(4) . . . . ?
C16' C17' C12' C13' 0.7(7) . . . . ?
C2' N5' C5' N6' -175.1(4) . . . . ?
C2' N5' C5' N4' 4.4(6) . . . . ?
C2' N3' C3' N4' 2.0(6) . . . . ?
C2' N3' C3' N2' -175.3(4) . . . . ?
C00R N01R C19 O2B 179.4(15) . . . . ?
C00R N01R C18 O2A 165.0(18) . . . . ?
C4' N2' C3' N4' 27.2(6) . . . . ?
C4' N2' C3' N3' -155.4(4) . . . . ?
C00T P003 C00W C01Y 136.6(4) . . . . ?
C00T P003 C00W C025 -46.7(5) . . . . ?
C00T P003 C01Q C015 117.1(4) . . . . ?
C00T P003 C01Q C01F -63.8(4) . . . . ?
C00T P003 C01X C01A 138.7(4) . . . . ?
C00T P003 C01X C01Z -39.4(5) . . . . ?
C00T C00Y C01K C013 1.1(8) . . . . ?
C00T C01O C01W C013 0.3(9) . . . . ?
C6' N6' C5' N5' -22.6(6) . . . . ?
C6' N6' C5' N4' 157.8(4) . . . . ?
C6' N6' C17' C16' 179.6(5) . . . . ?
C6' N6' C17' C12' 1.3(5) . . . . ?
C6' C11' C12' C17' 1.8(5) . . . . ?
C6' C11' C12' C13' -179.5(5) . . . . ?
C6' C11' C10' C9' -1.0(8) . . . . ?
C6' C7' C8' C9' -0.2(8) . . . . ?
C2 N5 C5 N6 -179.1(4) . . . . ?
C2 N5 C5 N4 1.3(7) . . . . ?
C2 N3 C3 N2 174.1(4) . . . . ?
C2 N3 C3 N4 -6.8(6) . . . . ?
C00W P003 C00T C00Y -107.7(4) . . . . ?
C00W P003 C00T C01O 75.8(5) . . . . ?
C00W P003 C01Q C015 -119.4(4) . . . . ?
C00W P003 C01Q C01F 59.7(4) . . . . ?
C00W P003 C01X C01A 18.4(5) . . . . ?
C00W P003 C01X C01Z -159.6(4) . . . . ?
C00W C01Y C029 C024 -1.3(10) . . . . ?
C00W C025 C026 C024 -0.8(10) . . . . ?
C6 N6 C5 N5 -4.5(6) . . . . ?
C6 N6 C5 N4 175.2(4) . . . . ?
C6 N6 C17 C16 179.5(5) . . . . ?
C6 N6 C17 C12 -0.2(5) . . . . ?
C6 C11 C10 C9 -1.3(8) . . . . ?
C6 C11 C12 C13 -177.9(5) . . . . ?
C6 C11 C12 C17 0.0(5) . . . . ?
C6 C7 C8 C9 -0.4(8) . . . . ?
C00Y C00T C01O C01W -1.7(8) . . . . ?
C17' N6' C5' N5' 152.9(4) . . . . ?
C17' N6' C5' N4' -26.7(6) . . . . ?
C17' N6' C6' C11' -0.2(5) . . . . ?
C17' N6' C6' C7' 175.1(5) . . . . ?
C17' C16' C15' C14' 1.8(7) . . . . ?
C11 C6 C7 C8 -1.5(7) . . . . ?
C11 C10 C9 C8 -0.6(9) . . . . ?
C5 N6 C6 C11 174.5(4) . . . . ?
C5 N6 C6 C7 -8.8(8) . . . . ?
C5 N6 C17 C16 5.2(8) . . . . ?
C5 N6 C17 C12 -174.4(4) . . . . ?
C5 N5 C2 N1 172.0(4) . . . . ?
C5 N5 C2 N3 -6.7(6) . . . . ?
C5 N4 C3 N2 -178.9(4) . . . . ?
C5 N4 C3 N3 2.0(6) . . . . ?
C14' C13' C12' C17' 0.8(7) . . . . ?
C14' C13' C12' C11' -177.8(5) . . . . ?
C10 C11 C12 C13 2.5(10) . . . . ?
C10 C11 C12 C17 -179.6(6) . . . . ?
C015 C01E C01P C01J -0.9(8) . . . . ?
C4 N2 C3 N3 -173.5(5) . . . . ?
C4 N2 C3 N4 7.3(7) . . . . ?
C1 N1 C2 N5 20.3(7) . . . . ?
C1 N1 C2 N3 -160.9(5) . . . . ?
C13 C14 C15 C16 -0.6(9) . . . . ?
C3 N3 C2 N1 -169.4(4) . . . . ?
C3 N3 C2 N5 9.4(7) . . . . ?
C3 N4 C5 N6 -178.7(4) . . . . ?
C3 N4 C5 N5 0.9(7) . . . . ?
C01A C01X C01Z C027 -3.4(8) . . . . ?
C01A C028 C02A C027 -1.9(10) . . . . ?
C7 C6 C11 C10 2.3(8) . . . . ?
C7 C6 C11 C12 -177.3(4) . . . . ?
C7 C8 C9 C10 1.5(10) . . . . ?
C15' C16' C17' N6' 179.9(4) . . . . ?
C15' C16' C17' C12' -2.0(7) . . . . ?
C15' C14' C13' C12' -1.0(7) . . . . ?
C1' N1' C2' N5' 8.5(7) . . . . ?
C1' N1' C2' N3' -173.8(4) . . . . ?
C01E C015 C01Q P003 178.7(4) . . . . ?
C01E C015 C01Q C01F -0.4(7) . . . . ?
C01F C01J C01P C01E 0.2(8) . . . . ?
C16 C17 C12 C11 -179.6(5) . . . . ?
C16 C17 C12 C13 -1.5(8) . . . . ?
C11' C6' C7' C8' -0.7(7) . . . . ?
C01J C01F C01Q P003 -179.3(4) . . . . ?
C01J C01F C01Q C015 -0.2(7) . . . . ?
C01K C013 C01W C01O 1.8(9) . . . . ?
C14 C13 C12 C11 179.3(5) . . . . ?
C14 C13 C12 C17 1.7(8) . . . . ?
C13' C14' C15' C16' -0.3(7) . . . . ?
C17 N6 C6 C11 0.2(5) . . . . ?
C17 N6 C6 C7 177.0(5) . . . . ?
C17 N6 C5 N5 168.7(4) . . . . ?
C17 N6 C5 N4 -11.6(6) . . . . ?
C17 C16 C15 C14 0.8(9) . . . . ?
C01O C00T C00Y C01K 1.0(8) . . . . ?
C01Q P003 C00T C00Y 14.2(5) . . . . ?
C01Q P003 C00T C01O -162.3(4) . . . . ?
C01Q P003 C00W C01Y 13.5(5) . . . . ?
C01Q P003 C00W C025 -169.9(4) . . . . ?
C01Q P003 C01X C01A -101.3(5) . . . . ?
C01Q P003 C01X C01Z 80.7(5) . . . . ?
C01Q C015 C01E C01P 1.0(8) . . . . ?
C01Q C01F C01J C01P 0.3(7) . . . . ?
C12' C11' C10' C9' 176.6(5) . . . . ?
C7' C6' C11' C12' -176.9(4) . . . . ?
C7' C6' C11' C10' 1.3(7) . . . . ?
C12 C11 C10 C9 178.3(6) . . . . ?
C12 C13 C14 C15 -0.6(8) . . . . ?
C01W C013 C01K C00Y -2.5(8) . . . . ?
C01X P003 C00T C00Y 133.8(4) . . . . ?
C01X P003 C00T C01O -42.7(5) . . . . ?
C01X P003 C00W C01Y -107.2(5) . . . . ?
C01X P003 C00W C025 69.5(5) . . . . ?
C01X P003 C01Q C015 0.4(5) . . . . ?
C01X P003 C01Q C01F 179.5(4) . . . . ?
C01X C01A C028 C02A -0.2(9) . . . . ?
C01X C01Z C027 C02A 1.2(9) . . . . ?
C01Y C00W C025 C026 0.9(9) . . . . ?
C01Z C027 C02A C028 1.4(10) . . . . ?
C10' C11' C12' C17' -176.1(5) . . . . ?
C10' C11' C12' C13' 2.6(9) . . . . ?
C10' C9' C8' C7' 0.5(9) . . . . ?
C8' C9' C10' C11' 0.1(9) . . . . ?
C15 C16 C17 N6 -179.4(5) . . . . ?
C15 C16 C17 C12 0.3(8) . . . . ?
C025 C00W C01Y C029 0.2(9) . . . . ?
C026 C024 C029 C01Y 1.4(10) . . . . ?
C028 C01A C01X P003 -175.2(4) . . . . ?
C028 C01A C01X C01Z 2.8(8) . . . . ?
C029 C024 C026 C025 -0.3(11) . . . . ?
C1B N01R C19 O2B -24(2) . . . . ?
C1A N01R C18 O2A 16(3) . . . . ?

loop_
_exptl_oxdiff_crystal_face_indexfrac_h
_exptl_oxdiff_crystal_face_indexfrac_k
_exptl_oxdiff_crystal_face_indexfrac_l
_exptl_oxdiff_crystal_face_x
_exptl_oxdiff_crystal_face_y
_exptl_oxdiff_crystal_face_z
0.0409 -8.4857 2.9988 0.1039 0.4543 0.8848
-4.8248 -3.1009 -4.0267 0.2314 0.9719 0.0435
-2.0711 8.4024 -5.1186 -0.0217 -0.1118 -0.9935
5.2798 1.5264 5.0567 -0.2300 -0.9621 0.1466
7.8879 -5.8647 -1.9002 -0.7861 -0.0661 0.6146
-8.3444 2.9753 5.3370 0.9691 0.0790 -0.2336
6.8638 1.2815 -8.1975 -0.9545 -0.0781 -0.2878
7.0359 1.0825 2.0114 -0.5184 -0.8482 0.1085
-6.3152 -3.1799 -0.5448 0.5145 0.8442 0.1503
5.6035 -6.1638 5.6126 -0.2564 -0.4118 0.8745
6.0631 -4.6500 -7.4723 -0.8706 0.4148 0.2646
-1.1758 -0.5054 10.9908 0.5867 -0.6878 0.4274
-8.6316 0.9556 2.6010 0.8670 0.4735 -0.1553
-0.0724 -7.8183 6.5337 0.2721 0.1433 0.9516
